data_2005680
loop_
_publ_author_name
'Kemnitz, E.'
'Werner, C.'
'Trojanov, S.'

_publ_section_title
;
 Reinvestigation of Crystalline Sulfuric Acid and Oxonium
 Hydrogensulfate
;
_journal_issue 11
_journal_name_full 'Acta Crystallographica Section C'
_journal_page_first 2665
_journal_page_last 2668
_journal_paper_doi 10.1107/S0108270196006749
_journal_volume 52
_journal_year 1996
_chemical_formula_iupac 'H2 S O4'
_chemical_formula_structural 'H2 S O4'
_chemical_formula_sum 'H2 O4 S'
_chemical_formula_weight 98.08
_chemical_melting_point 10.5
_chemical_name_common 'sulfuric acid'
_chemical_name_systematic 'dihydrogen sulfate'
_space_group_IT_number 15
_symmetry_cell_setting monoclinic
_symmetry_space_group_name_Hall '-C 2yc'
_symmetry_space_group_name_H-M 'C 1 2/c 1'
_audit_creation_method SHELXL
_cell_angle_alpha 90.
_cell_angle_beta 111.39(3)
_cell_angle_gamma 90.
_cell_formula_units_Z 4
_cell_length_a 8.181(2)
_cell_length_b 4.6960(10)
_cell_length_c 8.563(2)
_cell_measurement_reflns_used 24
_cell_measurement_temperature 113(2)
_cell_measurement_theta_max 12.5
_cell_measurement_theta_min 11
_cell_volume 306.31(14)
_computing_structure_refinement SHELXL93
_computing_structure_solution 'SHELXS86 (Sheldrick, 1985)'
_diffrn_ambient_temperature 113(2)
_diffrn_measurement_device 'Stoe-STADI four-circle'
_diffrn_measurement_method \q-2\q
_diffrn_radiation_monochromator graphite
_diffrn_radiation_source 'fine-focus sealed tube'
_diffrn_radiation_type MoK\a
_diffrn_radiation_wavelength 0.71073
_diffrn_reflns_av_R_equivalents 0.0000
_diffrn_reflns_av_sigmaI/netI 0.0086
_diffrn_reflns_limit_h_max 9
_diffrn_reflns_limit_h_min -11
_diffrn_reflns_limit_k_max 0
_diffrn_reflns_limit_k_min -6
_diffrn_reflns_limit_l_max 9
_diffrn_reflns_limit_l_min -12
_diffrn_reflns_number 453
_diffrn_reflns_theta_max 29.99
_diffrn_reflns_theta_min 5.10
_diffrn_standards_decay_% 0.5
_diffrn_standards_interval_time 1260
_diffrn_standards_number 3
_exptl_absorpt_coefficient_mu 0.866
_exptl_absorpt_correction_type none
_exptl_crystal_colour colourless
_exptl_crystal_density_diffrn 2.127
_exptl_crystal_density_method 'not measured'
_exptl_crystal_description Irregular
_exptl_crystal_F_000 200
_exptl_crystal_size_max 0.8
_exptl_crystal_size_mid 0.5
_exptl_crystal_size_min 0.5
_refine_diff_density_max 0.386
_refine_diff_density_min -0.325
_refine_ls_extinction_coef 0.029(4)
_refine_ls_extinction_method 'SHELXL93 (Sheldrick, 1993)'
_refine_ls_goodness_of_fit_all 1.139
_refine_ls_goodness_of_fit_obs 1.155
_refine_ls_hydrogen_treatment 'refall isotropically'
_refine_ls_matrix_type full
_refine_ls_number_parameters 29
_refine_ls_number_reflns 450
_refine_ls_number_restraints 0
_refine_ls_restrained_S_all 1.207
_refine_ls_restrained_S_obs 1.155
_refine_ls_R_factor_all 0.0231
_refine_ls_R_factor_obs 0.0212
_refine_ls_shift/esd_max -0.446
_refine_ls_shift/esd_mean 0.141
_refine_ls_structure_factor_coef Fsqd
_refine_ls_weighting_scheme
;
calc w = 1/[\s^2^(F~o~^2^) + (0.0269P)^2^ + 0.5004P]
where P = (F~o~^2^ + 2F~c~^2^)/3
;
_refine_ls_wR_factor_all 0.0623
_refine_ls_wR_factor_obs 0.0576
_reflns_number_observed 425
_reflns_number_total 453
_reflns_observed_criterion >2sigma(I)
_cod_data_source_file sk1004.cif
_cod_data_source_block I
_cod_original_cell_volume 306.31(12)
_cod_original_sg_symbol_H-M 'C 2/c'
_cod_original_formula_sum 'H2 O4 S1'
_cod_database_code 2005680

loop_
_symmetry_equiv_pos_as_xyz
'x, y, z'
'-x, y, -z+1/2'
'x+1/2, y+1/2, z'
'-x+1/2, y+1/2, -z+1/2'
'-x, -y, -z'
'x, -y, z-1/2'
'-x+1/2, -y+1/2, -z'
'x+1/2, -y+1/2, z-1/2'

loop_
_atom_site_aniso_label
_atom_site_aniso_U_11
_atom_site_aniso_U_22
_atom_site_aniso_U_33
_atom_site_aniso_U_12
_atom_site_aniso_U_13
_atom_site_aniso_U_23
S 0.0069(2) 0.0093(2) 0.0142(2) 0.000 0.0056(2) 0.000
O1 0.0113(4) 0.0172(5) 0.0254(5) -0.0061(4) 0.0092(4) -0.0054(4)
O2 0.0112(5) 0.0189(5) 0.0176(5) -0.0019(4) 0.0060(4) 0.0051(4)

loop_
_atom_site_label
_atom_site_occupancy
_atom_site_fract_x
_atom_site_fract_y
_atom_site_fract_z
_atom_site_U_iso_or_equiv
_atom_site_thermal_displace_type
_atom_site_calc_flag
_atom_site_refinement_flags
_atom_site_type_symbol
S 1 0 0.07450(9) 0.25 0.0097(2) Uani d S S
O1 1 -0.15928(13) -0.0822(2) 0.17792(13) 0.0173(2) Uani d . O
O2 1 0.00920(13) 0.2733(2) 0.11080(12) 0.0157(2) Uani d . O
H 1 0.0883(35) 0.3275(53) 0.1281(30) 0.035(7) Uiso d . H

loop_
_atom_type_symbol
_atom_type_description
_atom_type_scat_dispersion_real
_atom_type_scat_dispersion_imag
_atom_type_scat_source
O O 0.0106 0.0060 'International Tables Vol C Tables 4.2.6.8 and 6.1.1.4'
H H 0.0000 0.0000 'International Tables Vol C Tables 4.2.6.8 and 6.1.1.4'
S S 0.1246 0.1234 'International Tables Vol C Tables 4.2.6.8 and 6.1.1.4'

loop_
_geom_angle_atom_site_label_1
_geom_angle_atom_site_label_2
_geom_angle_atom_site_label_3
_geom_angle_site_symmetry_1
_geom_angle_site_symmetry_3
_geom_angle
_geom_angle_publ_flag
O1 S O1 . 2 117.87(9) no
O1 S O2 . 2 110.70(6) no
O1 S O2 2 2 105.85(6) no
O1 S O2 . . 105.85(6) no
O1 S O2 2 . 110.70(6) no
O2 S O2 2 . 105.22(8) no
S O2 H . . 112.(2) no

loop_
_geom_bond_atom_site_label_1
_geom_bond_atom_site_label_2
_geom_bond_site_symmetry_2
_geom_bond_distance
_geom_bond_publ_flag
S O1 . 1.4261(10) no
S O1 2 1.4261(10) no
S O2 2 1.5374(10) no
S O2 . 1.5374(10) no
O2 H . 0.66(3) no
